data_7022086
loop_
_publ_author_name
'Armstrong, Jennifer A.'
'Williams, Edward R.'
'Weller, Mark T.'

_publ_section_title
;
 Manganese(III) fluorophosphate frameworks.
;
_journal_issue 6
_journal_name_full 'Dalton transactions (Cambridge, England : 2003)'
_journal_page_first 2302
_journal_page_last 2308
_journal_paper_doi 10.1039/c2dt31611k
_journal_volume 42
_journal_year 2013
_chemical_formula_sum 'Cs2 F6 Mn2 O6 P2'
_chemical_formula_weight 647.64
_space_group_IT_number 4
_symmetry_cell_setting monoclinic
_symmetry_space_group_name_Hall 'P 2yb'
_symmetry_space_group_name_H-M 'P 1 21 1'
_atom_sites_solution_primary direct
_atom_sites_solution_secondary difmap
_audit_creation_method SHELXL-97
_audit_update_record
;
2012-06-21 # Formatted by publCIF
;
_cell_angle_alpha 90.00
_cell_angle_beta 100.723(8)
_cell_angle_gamma 90.00
_cell_formula_units_Z 2
_cell_length_a 7.574(5)
_cell_length_b 9.985(5)
_cell_length_c 7.598(5)
_cell_measurement_reflns_used 1486
_cell_measurement_temperature 100(2)
_cell_measurement_theta_max 27.6
_cell_measurement_theta_min 2.7
_cell_volume 564.6(6)
_computing_structure_refinement 'SHELXL-97 (Sheldrick, 2008)'
_diffrn_ambient_temperature 100
_diffrn_detector CCD
_diffrn_detector_area_resol_mean 28.5714
_diffrn_measured_fraction_theta_full 0.991
_diffrn_measured_fraction_theta_max 0.991
_diffrn_measurement_details
;
scan:
    Number of images: 128
               Slice: -110.0000 - 18.0000
         Image width: 1.0000
            Exp time: 10.0000
       Rotation axis: Omega
               Omega: 0.0000
               Kappa: -70.0000
                 Phi: 180.0000
                 XTD: 44.9994
              2theta: -20.0812
scan:
    Number of images: 126
               Slice: -110.0000 - 16.0000
         Image width: 1.0000
            Exp time: 10.0000
       Rotation axis: Omega
               Omega: 0.0000
               Kappa: -70.0000
                 Phi: 45.0000
                 XTD: 44.9994
              2theta: -20.0812
scan:
    Number of images: 66
               Slice: -95.0000 - -29.0000
         Image width: 1.0000
            Exp time: 10.0000
       Rotation axis: Omega
               Omega: 0.0000
               Kappa: 0.0000
                 Phi: 225.0000
                 XTD: 44.9994
              2theta: -20.0812
scan:
    Number of images: 53
               Slice: -42.0000 - 11.0000
         Image width: 1.0000
            Exp time: 10.0000
       Rotation axis: Omega
               Omega: 0.0000
               Kappa: -70.0000
                 Phi: 270.0000
                 XTD: 44.9994
              2theta: -20.0812
scan:
    Number of images: 30
               Slice: 20.0000 - 50.0000
         Image width: 1.0000
            Exp time: 10.0000
       Rotation axis: Omega
               Omega: 0.0000
               Kappa: 0.0000
                 Phi: 270.0000
                 XTD: 44.9994
              2theta: -20.0812

;
_diffrn_measurement_device
;
AFC12 (Right): Kappa 3 circle
;
_diffrn_measurement_device_type
;
Rigaku Saturn724+ (2x2 bin mode)
;
_diffrn_measurement_method 'profile data from \w-scans'
_diffrn_measurement_specimen_support Mitegen
_diffrn_orient_matrix_type d*Trek
_diffrn_orient_matrix_UB_11 -0.078151
_diffrn_orient_matrix_UB_12 -0.016503
_diffrn_orient_matrix_UB_13 -0.108052
_diffrn_orient_matrix_UB_21 0.068671
_diffrn_orient_matrix_UB_22 -0.060689
_diffrn_orient_matrix_UB_23 -0.040398
_diffrn_orient_matrix_UB_31 -0.072108
_diffrn_orient_matrix_UB_32 -0.106506
_diffrn_orient_matrix_UB_33 0.037427
_diffrn_radiation_monochromator Confocal
_diffrn_radiation_type 'Mo K\a'
_diffrn_radiation_wavelength 0.71075
_diffrn_reflns_av_R_equivalents 0.043
_diffrn_reflns_av_unetI/netI 0.037
_diffrn_reflns_limit_h_max 9
_diffrn_reflns_limit_h_min -9
_diffrn_reflns_limit_k_max 12
_diffrn_reflns_limit_k_min -12
_diffrn_reflns_limit_l_max 8
_diffrn_reflns_limit_l_min -9
_diffrn_reflns_number 5313
_diffrn_reflns_theta_full 27.6
_diffrn_reflns_theta_max 27.6
_diffrn_reflns_theta_min 2.7
_diffrn_source 'Rotating Anode'
_diffrn_source_current 24.0
_diffrn_source_power 1.2
_diffrn_source_voltage 50.0
_exptl_absorpt_coefficient_mu 8.971
_exptl_absorpt_correction_T_max 0.9156
_exptl_absorpt_correction_T_min 0.3884
_exptl_absorpt_correction_type multi-scan
_exptl_crystal_colour brown
_exptl_crystal_density_diffrn 3.810
_exptl_crystal_density_method 'not measured'
_exptl_crystal_description needle
_exptl_crystal_F_000 584
_exptl_crystal_size_max 0.13
_exptl_crystal_size_mid 0.03
_exptl_crystal_size_min 0.01
_refine_diff_density_max 1.490
_refine_diff_density_min -2.478
_refine_diff_density_rms 0.320
_refine_ls_abs_structure_details 'Flack H D (1983), Acta Cryst. A39, 876-881'
_refine_ls_abs_structure_Flack 0.24(5)
_refine_ls_extinction_method none
_refine_ls_goodness_of_fit_ref 1.104
_refine_ls_matrix_type full
_refine_ls_number_parameters 133
_refine_ls_number_reflns 2455
_refine_ls_number_restraints 1
_refine_ls_restrained_S_all 1.104
_refine_ls_R_factor_all 0.0538
_refine_ls_R_factor_gt 0.0515
_refine_ls_shift/su_max 0.017
_refine_ls_shift/su_mean 0.003
_refine_ls_structure_factor_coef Fsqd
_refine_ls_weighting_details 'calc w=1/[\s^2^(Fo^2^)+(0.0326P)^2^+5.2108P] where P=(Fo^2^+2Fc^2^)/3'
_refine_ls_weighting_scheme calc
_refine_ls_wR_factor_gt 0.1133
_refine_ls_wR_factor_ref 0.1148
_reflns_number_gt 2360
_reflns_number_total 2455
_reflns_threshold_expression >2\s(I)
_cod_data_source_file c2dt31611k_8.cif
_cod_data_source_block jmn10_mono_p_p21
_cod_original_sg_symbol_H-M P21
_cod_database_code 7022086

loop_
_symmetry_equiv_pos_as_xyz
'x, y, z'
'-x, y+1/2, -z'

loop_
_atom_site_label
_atom_site_type_symbol
_atom_site_fract_x
_atom_site_fract_y
_atom_site_fract_z
_atom_site_U_iso_or_equiv
_atom_site_adp_type
_atom_site_occupancy
_atom_site_symmetry_multiplicity
_atom_site_calc_flag
F1 F 0.4856(9) 1.4880(8) 0.0942(9) 0.0103(14) Uani 1 1 d
F2 F 0.7392(10) 1.4127(7) 0.3646(10) 0.0095(15) Uiso 1 1 d
O1 O 0.4747(11) 0.7018(9) 0.5752(11) 0.0075(18) Uiso 1 1 d
F3 F 0.1635(10) 0.5313(7) -0.1957(10) 0.0106(16) Uani 1 1 d
O2 O 0.2823(11) 1.2864(9) 0.1535(11) 0.0062(17) Uiso 1 1 d
O3 O 0.3256(12) 0.6830(8) 0.2594(11) 0.0068(18) Uiso 1 1 d
O4 O -0.0334(12) 1.2667(8) 0.0028(11) 0.0049(17) Uiso 1 1 d
O5 O 0.0786(11) 1.4927(9) 0.1209(12) 0.0109(18) Uani 1 1 d
O6 O 0.4033(11) 0.4740(10) 0.4469(11) 0.0083(17) Uiso 1 1 d
F4 F 0.1494(11) 0.6277(9) 0.4914(11) 0.0212(19) Uani 1 1 d
F5 F 0.0473(12) 1.3095(8) 0.3380(12) 0.024(2) Uani 1 1 d
Cs1 Cs 0.27546(11) 0.98251(6) 0.21237(11) 0.01215(19) Uani 1 1 d
Cs2 Cs 0.23704(10) 1.22316(8) -0.27588(10) 0.01184(19) Uani 1 1 d
Mn1 Mn 0.5094(3) 1.3501(2) 0.2662(3) 0.0065(4) Uani 1 1 d
Mn2 Mn 0.2350(3) 0.61360(19) 0.0273(3) 0.0060(4) Uani 1 1 d
P1 P 0.3418(4) 0.6181(3) 0.4423(4) 0.0060(6) Uani 1 1 d
P2 P 0.0911(4) 1.3397(3) 0.1476(4) 0.0064(6) Uani 1 1 d
F6 F 0.3839(10) 0.7291(9) -0.0686(9) 0.0131(15) Uani 1 1 d

loop_
_atom_site_aniso_label
_atom_site_aniso_U_11
_atom_site_aniso_U_22
_atom_site_aniso_U_33
_atom_site_aniso_U_23
_atom_site_aniso_U_13
_atom_site_aniso_U_12
F1 0.014(4) 0.005(3) 0.014(4) 0.005(3) 0.007(3) 0.004(3)
F3 0.010(4) 0.013(4) 0.010(4) -0.007(3) 0.006(3) -0.001(3)
O5 0.009(4) 0.005(4) 0.018(5) 0.002(4) -0.001(3) -0.002(4)
F4 0.007(4) 0.033(5) 0.025(5) 0.004(4) 0.004(3) 0.001(4)
F5 0.025(5) 0.016(5) 0.030(5) -0.005(4) -0.001(4) -0.007(4)
Cs1 0.0122(4) 0.0061(4) 0.0161(4) -0.0011(3) -0.0025(3) -0.0012(3)
Cs2 0.0088(4) 0.0148(4) 0.0117(4) -0.0008(3) 0.0015(3) 0.0016(3)
Mn1 0.0069(9) 0.0049(8) 0.0075(8) -0.0001(7) 0.0012(7) -0.0003(7)
Mn2 0.0035(9) 0.0054(9) 0.0089(8) 0.0009(7) 0.0007(7) -0.0004(6)
P1 0.0013(15) 0.0041(14) 0.0120(15) 0.0008(12) -0.0006(12) 0.0005(11)
P2 0.0068(15) 0.0052(15) 0.0065(13) -0.0012(11) -0.0007(11) 0.0001(12)
F6 0.011(4) 0.014(4) 0.017(4) 0.000(3) 0.009(3) 0.002(4)

loop_
_atom_type_symbol
_atom_type_description
_atom_type_scat_dispersion_real
_atom_type_scat_dispersion_imag
_atom_type_scat_source
O O 0.0106 0.0060 'International Tables Vol C Tables 4.2.6.8 and 6.1.1.4'
F F 0.0171 0.0103 'International Tables Vol C Tables 4.2.6.8 and 6.1.1.4'
P P 0.1023 0.0942 'International Tables Vol C Tables 4.2.6.8 and 6.1.1.4'
Mn Mn 0.3368 0.7283 'International Tables Vol C Tables 4.2.6.8 and 6.1.1.4'
Cs Cs -0.3680 2.1192 'International Tables Vol C Tables 4.2.6.8 and 6.1.1.4'

loop_
_geom_angle_atom_site_label_1
_geom_angle_atom_site_label_2
_geom_angle_atom_site_label_3
_geom_angle
_geom_angle_site_symmetry_1
_geom_angle_site_symmetry_3
Mn1 F1 Mn2 122.1(3) . 1_565
Mn1 F1 Cs1 119.9(3) . 2_655
Mn2 F1 Cs1 114.3(3) 1_565 2_655
Mn1 F1 Cs2 105.1(3) . 2_655
Mn2 F1 Cs2 98.2(3) 1_565 2_655
Cs1 F1 Cs2 85.07(18) 2_655 2_655
Mn1 F2 Cs2 109.0(3) . 2_655
Mn1 F2 Cs1 105.2(3) . 2_656
Cs2 F2 Cs1 90.80(19) 2_655 2_656
P1 O1 Mn1 143.0(6) . 2_646
P1 O1 Cs1 102.6(4) . 2_646
Mn1 O1 Cs1 104.9(3) 2_646 2_646
P1 O1 Cs2 91.0(4) . 2_645
Mn1 O1 Cs2 113.5(4) 2_646 2_645
Cs1 O1 Cs2 89.3(2) 2_646 2_645
Mn2 F3 Cs2 124.2(3) . 1_545
Mn2 F3 Cs1 102.5(3) . 2_545
Cs2 F3 Cs1 93.42(19) 1_545 2_545
P2 O2 Mn1 132.3(5) . .
P2 O2 Cs1 107.8(4) . .
Mn1 O2 Cs1 107.8(3) . .
P2 O2 Cs2 96.6(4) . .
Mn1 O2 Cs2 115.8(4) . .
Cs1 O2 Cs2 87.3(2) . .
P1 O3 Mn2 130.4(5) . .
P1 O3 Cs1 121.1(4) . .
Mn2 O3 Cs1 103.6(3) . .
P1 O3 Cs2 96.1(4) . 2_645
Mn2 O3 Cs2 105.4(4) . 2_645
Cs1 O3 Cs2 89.3(2) . 2_645
P2 O4 Mn2 139.8(5) . 2
P2 O4 Cs1 106.2(4) . 2
Mn2 O4 Cs1 95.7(3) 2 2
P2 O4 Cs2 99.1(4) . .
Mn2 O4 Cs2 111.1(3) 2 .
Cs1 O4 Cs2 97.6(2) 2 .
P2 O5 Mn2 130.2(6) . 1_565
P2 O5 Cs1 95.2(4) . 2
Mn2 O5 Cs1 101.7(3) 1_565 2
P2 O5 Cs2 127.4(4) . 2
Mn2 O5 Cs2 102.0(3) 1_565 2
Cs1 O5 Cs2 77.43(18) 2 2
P1 O6 Mn1 134.0(5) . 1_545
P1 O6 Cs1 100.2(4) . 2_646
Mn1 O6 Cs1 102.5(3) 1_545 2_646
P1 O6 Cs2 122.0(4) . 1_546
Mn1 O6 Cs2 100.8(3) 1_545 1_546
Cs1 O6 Cs2 80.99(19) 2_646 1_546
P1 F4 Cs2 133.8(4) . 2_545
P2 F5 Cs2 140.8(5) . 1_556
O3 Cs1 O2 171.4(2) . .
O3 Cs1 O4 54.8(2) . 2_545
O2 Cs1 O4 129.5(2) . 2_545
O3 Cs1 O1 125.3(2) . 2_656
O2 Cs1 O1 50.2(2) . 2_656
O4 Cs1 O1 178.9(2) 2_545 2_656
O3 Cs1 F1 91.6(2) . 2_645
O2 Cs1 F1 81.4(2) . 2_645
O4 Cs1 F1 89.3(2) 2_545 2_645
O1 Cs1 F1 89.7(2) 2_656 2_645
O3 Cs1 O6 79.6(2) . 2_656
O2 Cs1 O6 96.5(2) . 2_656
O4 Cs1 O6 134.0(2) 2_545 2_656
O1 Cs1 O6 46.3(2) 2_656 2_656
F1 Cs1 O6 98.1(2) 2_645 2_656
O3 Cs1 F2 72.8(2) . 2_646
O2 Cs1 F2 110.7(2) . 2_646
O4 Cs1 F2 104.1(2) 2_545 2_646
O1 Cs1 F2 76.9(2) 2_656 2_646
F1 Cs1 F2 146.57(19) 2_645 2_646
O6 Cs1 F2 50.8(2) 2_656 2_646
O3 Cs1 O5 100.7(2) . 2_545
O2 Cs1 O5 83.8(2) . 2_545
O4 Cs1 O5 46.0(2) 2_545 2_545
O1 Cs1 O5 133.9(2) 2_656 2_545
F1 Cs1 O5 86.0(2) 2_645 2_545
O6 Cs1 O5 175.9(2) 2_656 2_545
F2 Cs1 O5 125.2(2) 2_646 2_545
O3 Cs1 F3 104.5(2) . 2
O2 Cs1 F3 83.9(2) . 2
O4 Cs1 F3 66.0(2) 2_545 2
O1 Cs1 F3 114.8(2) 2_656 2
F1 Cs1 F3 131.51(18) 2_645 2
O6 Cs1 F3 129.4(2) 2_656 2
F2 Cs1 F3 81.64(18) 2_646 2
O5 Cs1 F3 46.5(2) 2_545 2
O3 Cs1 F6 47.2(2) . .
O2 Cs1 F6 127.8(2) . .
O4 Cs1 F6 50.1(2) 2_545 .
O1 Cs1 F6 129.0(2) 2_656 .
F1 Cs1 F6 48.8(2) 2_645 .
O6 Cs1 F6 104.1(2) 2_656 .
F2 Cs1 F6 119.55(19) 2_646 .
O5 Cs1 F6 78.8(2) 2_545 .
F3 Cs1 F6 115.26(18) 2 .
O3 Cs1 P1 102.05(17) . 2_656
O2 Cs1 P1 73.47(16) . 2_656
O4 Cs1 P1 156.81(16) 2_545 2_656
O1 Cs1 P1 23.34(16) 2_656 2_656
F1 Cs1 P1 91.98(14) 2_645 2_656
O6 Cs1 P1 23.16(18) 2_656 2_656
F2 Cs1 P1 63.99(15) 2_646 2_656
O5 Cs1 P1 157.22(17) 2_545 2_656
F3 Cs1 P1 127.13(14) 2 2_656
F6 Cs1 P1 116.41(13) . 2_656
O3 Cs1 P2 76.86(17) . 2_545
O2 Cs1 P2 107.24(16) . 2_545
O4 Cs1 P2 22.28(15) 2_545 2_545
O1 Cs1 P2 157.44(17) 2_656 2_545
F1 Cs1 P2 85.35(14) 2_645 2_545
O6 Cs1 P2 156.27(18) 2_656 2_545
F2 Cs1 P2 117.94(15) 2_646 2_545
O5 Cs1 P2 23.86(17) 2_545 2_545
F3 Cs1 P2 55.78(14) 2 2_545
F6 Cs1 P2 60.84(13) . 2_545
P1 Cs1 P2 177.07(8) 2_656 2_545
F5 Cs2 F2 96.0(2) 1_554 2_645
F5 Cs2 F3 81.3(2) 1_554 1_565
F2 Cs2 F3 173.4(2) 2_645 1_565
F5 Cs2 F4 52.5(2) 1_554 2
F2 Cs2 F4 71.7(2) 2_645 2
F3 Cs2 F4 102.0(2) 1_565 2
F5 Cs2 O4 109.8(2) 1_554 .
F2 Cs2 O4 109.7(2) 2_645 .
F3 Cs2 O4 66.00(19) 1_565 .
F4 Cs2 O4 75.3(2) 2 .
F5 Cs2 O2 145.3(2) 1_554 .
F2 Cs2 O2 113.5(2) 2_645 .
F3 Cs2 O2 67.4(2) 1_565 .
F4 Cs2 O2 118.7(2) 2 .
O4 Cs2 O2 44.4(2) . .
F5 Cs2 F1 137.4(2) 1_554 2_645
F2 Cs2 F1 48.32(18) 2_645 2_645
F3 Cs2 F1 136.69(18) 1_565 2_645
F4 Cs2 F1 116.9(2) 2 2_645
O4 Cs2 F1 104.75(19) . 2_645
O2 Cs2 F1 77.22(19) . 2_645
F5 Cs2 O3 110.4(2) 1_554 2_655
F2 Cs2 O3 78.2(2) 2_645 2_655
F3 Cs2 O3 108.4(2) 1_565 2_655
F4 Cs2 O3 142.2(2) 2 2_655
O4 Cs2 O3 137.8(2) . 2_655
O2 Cs2 O3 93.8(2) . 2_655
F1 Cs2 O3 48.7(2) 2_645 2_655
F5 Cs2 O1 68.6(2) 1_554 2_655
F2 Cs2 O1 74.4(2) 2_645 2_655
F3 Cs2 O1 109.8(2) 1_565 2_655
F4 Cs2 O1 105.9(2) 2 2_655
O4 Cs2 O1 175.8(2) . 2_655
O2 Cs2 O1 135.1(2) . 2_655
F1 Cs2 O1 78.37(19) 2_645 2_655
O3 Cs2 O1 42.7(2) 2_655 2_655
F5 Cs2 F6 149.5(2) 1_554 2_655
F2 Cs2 F6 95.9(2) 2_645 2_655
F3 Cs2 F6 89.4(2) 1_565 2_655
F4 Cs2 F6 157.6(2) 2 2_655
O4 Cs2 F6 92.26(19) . 2_655
O2 Cs2 F6 48.28(19) . 2_655
F1 Cs2 F6 47.7(2) 2_645 2_655
O3 Cs2 F6 45.61(19) 2_655 2_655
O1 Cs2 F6 87.84(18) 2_655 2_655
F5 Cs2 O6 54.4(2) 1_554 1_564
F2 Cs2 O6 120.5(2) 2_645 1_564
F3 Cs2 O6 62.7(2) 1_565 1_564
F4 Cs2 O6 106.8(2) 2 1_564
O4 Cs2 O6 127.9(2) . 1_564
O2 Cs2 O6 117.3(2) . 1_564
F1 Cs2 O6 118.18(19) 2_645 1_564
O3 Cs2 O6 69.8(2) 2_655 1_564
O1 Cs2 O6 48.0(2) 2_655 1_564
F6 Cs2 O6 95.55(19) 2_655 1_564
F5 Cs2 O5 105.1(2) 1_554 2_545
F2 Cs2 O5 61.5(2) 2_645 2_545
F3 Cs2 O5 113.2(2) 1_565 2_545
F4 Cs2 O5 52.6(2) 2 2_545
O4 Cs2 O5 49.0(2) . 2_545
O2 Cs2 O5 75.8(2) . 2_545
F1 Cs2 O5 79.65(19) 2_645 2_545
O3 Cs2 O5 128.2(2) 2_655 2_545
O1 Cs2 O5 134.9(2) 2_655 2_545
F6 Cs2 O5 105.25(19) 2_655 2_545
O6 Cs2 O5 158.90(18) 1_564 2_545
F2 Mn1 F1 89.7(3) . .
F2 Mn1 O2 176.5(4) . .
F1 Mn1 O2 88.3(3) . .
F2 Mn1 O1 93.6(3) . 2_656
F1 Mn1 O1 175.5(4) . 2_656
O2 Mn1 O1 88.3(4) . 2_656
F2 Mn1 O6 89.0(3) . 1_565
F1 Mn1 O6 91.4(3) . 1_565
O2 Mn1 O6 93.8(4) . 1_565
O1 Mn1 O6 91.8(4) 2_656 1_565
F2 Mn1 F6 91.4(3) . 2_655
F1 Mn1 F6 85.9(3) . 2_655
O2 Mn1 F6 85.7(3) . 2_655
O1 Mn1 F6 91.0(4) 2_656 2_655
O6 Mn1 F6 177.2(4) 1_565 2_655
F2 Mn1 Cs1 134.3(2) . .
F1 Mn1 Cs1 127.4(2) . .
O2 Mn1 Cs1 46.0(3) . .
O1 Mn1 Cs1 48.3(3) 2_656 .
O6 Mn1 Cs1 112.5(3) 1_565 .
F6 Mn1 Cs1 69.1(2) 2_655 .
F2 Mn1 Cs2 46.0(2) . 2_655
F1 Mn1 Cs2 49.2(2) . 2_655
O2 Mn1 Cs2 133.3(3) . 2_655
O1 Mn1 Cs2 135.1(3) 2_656 2_655
O6 Mn1 Cs2 72.3(3) 1_565 2_655
F6 Mn1 Cs2 106.0(2) 2_655 2_655
Cs1 Mn1 Cs2 174.79(6) . 2_655
F2 Mn1 Cs1 49.4(2) . 2_656
F1 Mn1 Cs1 113.2(2) . 2_656
O2 Mn1 Cs1 134.0(3) . 2_656
O1 Mn1 Cs1 71.3(3) 2_656 2_656
O6 Mn1 Cs1 48.1(2) 1_565 2_656
F6 Mn1 Cs1 133.6(2) 2_655 2_656
Cs1 Mn1 Cs1 117.64(5) . 2_656
Cs2 Mn1 Cs1 66.89(4) 2_655 2_656
F2 Mn1 Cs2 134.8(2) . .
F1 Mn1 Cs2 66.2(2) . .
O2 Mn1 Cs2 41.7(3) . .
O1 Mn1 Cs2 109.3(3) 2_656 .
O6 Mn1 Cs2 127.1(2) 1_565 .
F6 Mn1 Cs2 51.3(2) 2_655 .
Cs1 Mn1 Cs2 61.94(4) . .
Cs2 Mn1 Cs2 113.79(5) 2_655 .
Cs1 Mn1 Cs2 175.06(5) 2_656 .
F2 Mn1 Cs1 76.8(2) . 2_655
F1 Mn1 Cs1 38.6(2) . 2_655
O2 Mn1 Cs1 99.9(3) . 2_655
O1 Mn1 Cs1 139.5(3) 2_656 2_655
O6 Mn1 Cs1 126.7(3) 1_565 2_655
F6 Mn1 Cs1 50.8(2) 2_655 2_655
Cs1 Mn1 Cs1 113.90(5) . 2_655
Cs2 Mn1 Cs1 60.90(3) 2_655 2_655
Cs1 Mn1 Cs1 122.63(6) 2_656 2_655
Cs2 Mn1 Cs1 60.28(5) . 2_655
F6 Mn2 F3 90.7(3) . .
F6 Mn2 O3 89.8(4) . .
F3 Mn2 O3 174.1(4) . .
F6 Mn2 O5 178.6(4) . 1_545
F3 Mn2 O5 88.0(4) . 1_545
O3 Mn2 O5 91.5(4) . 1_545
F6 Mn2 O4 89.3(4) . 2_545
F3 Mn2 O4 97.8(3) . 2_545
O3 Mn2 O4 88.0(4) . 2_545
O5 Mn2 O4 90.7(4) 1_545 2_545
F6 Mn2 F1 83.5(3) . 1_545
F3 Mn2 F1 92.8(3) . 1_545
O3 Mn2 F1 81.4(3) . 1_545
O5 Mn2 F1 96.8(3) 1_545 1_545
O4 Mn2 F1 167.2(3) 2_545 1_545
F6 Mn2 Cs1 63.0(3) . .
F3 Mn2 Cs1 136.5(2) . .
O3 Mn2 Cs1 48.4(3) . .
O5 Mn2 Cs1 118.0(3) 1_545 .
O4 Mn2 Cs1 51.4(2) 2_545 .
F1 Mn2 Cs1 115.7(2) 1_545 .
F6 Mn2 Cs1 127.3(2) . 2_545
F3 Mn2 Cs1 51.5(2) . 2_545
O3 Mn2 Cs1 131.7(3) . 2_545
O5 Mn2 Cs1 51.5(3) 1_545 2_545
O4 Mn2 Cs1 66.0(2) 2_545 2_545
F1 Mn2 Cs1 126.7(2) 1_545 2_545
Cs1 Mn2 Cs1 117.04(5) . 2_545
F6 Mn2 Cs2 54.7(2) . 2_645
F3 Mn2 Cs2 127.4(3) . 2_645
O3 Mn2 Cs2 49.0(3) . 2_645
O5 Mn2 Cs2 126.5(3) 1_545 2_645
O4 Mn2 Cs2 117.3(2) 2_545 2_645
F1 Mn2 Cs2 50.0(2) 1_545 2_645
Cs1 Mn2 Cs2 66.08(4) . 2_645
Cs1 Mn2 Cs2 176.65(5) 2_545 2_645
F6 Mn2 Cs2 127.3(3) . 2_545
F3 Mn2 Cs2 111.7(3) . 2_545
O3 Mn2 Cs2 72.4(3) . 2_545
O5 Mn2 Cs2 53.2(3) 1_545 2_545
O4 Mn2 Cs2 42.4(2) 2_545 2_545
F1 Mn2 Cs2 138.26(19) 1_545 2_545
Cs1 Mn2 Cs2 68.65(4) . 2_545
Cs1 Mn2 Cs2 60.81(5) 2_545 2_545
Cs2 Mn2 Cs2 120.69(6) 2_645 2_545
O6 P1 O3 113.6(5) . .
O6 P1 O1 110.0(5) . .
O3 P1 O1 107.5(5) . .
O6 P1 F4 110.4(5) . .
O3 P1 F4 105.7(5) . .
O1 P1 F4 109.5(5) . .
O6 P1 Cs1 56.6(3) . 2_646
O3 P1 Cs1 135.2(4) . 2_646
O1 P1 Cs1 54.1(3) . 2_646
F4 P1 Cs1 118.8(3) . 2_646
O6 P1 Cs2 89.8(4) . 2_645
O3 P1 Cs2 60.4(4) . 2_645
O1 P1 Cs2 65.1(3) . 2_645
F4 P1 Cs2 159.4(4) . 2_645
Cs1 P1 Cs2 75.31(7) 2_646 2_645
O6 P1 Cs1 152.1(4) . .
O3 P1 Cs1 40.0(3) . .
O1 P1 Cs1 78.9(3) . .
F4 P1 Cs1 90.1(3) . .
Cs1 P1 Cs1 129.96(8) 2_646 .
Cs2 P1 Cs1 69.52(6) 2_645 .
O4 P2 O2 108.3(5) . .
O4 P2 O5 111.8(5) . .
O2 P2 O5 112.4(5) . .
O4 P2 F5 111.8(5) . .
O2 P2 F5 105.4(5) . .
O5 P2 F5 107.0(5) . .
O4 P2 Cs2 57.9(4) . .
O2 P2 Cs2 59.6(3) . .
O5 P2 Cs2 102.3(4) . .
F5 P2 Cs2 150.5(3) . .
O4 P2 Cs1 51.5(3) . 2
O2 P2 Cs1 135.3(3) . 2
O5 P2 Cs1 60.9(3) . 2
F5 P2 Cs1 119.0(4) . 2
Cs2 P2 Cs1 78.03(7) . 2
O4 P2 Cs1 78.8(3) . .
O2 P2 Cs1 49.8(3) . .
O5 P2 Cs1 162.2(4) . .
F5 P2 Cs1 80.6(3) . .
Cs2 P2 Cs1 70.41(6) . .
Cs1 P2 Cs1 130.03(8) 2 .
Mn2 F6 Mn1 159.9(4) . 2_645
Mn2 F6 Cs1 88.9(3) . .
Mn1 F6 Cs1 100.2(3) 2_645 .
Mn2 F6 Cs2 99.8(3) . 2_645
Mn1 F6 Cs2 99.5(3) 2_645 2_645
Cs1 F6 Cs2 79.04(16) . 2_645

loop_
_geom_bond_atom_site_label_1
_geom_bond_atom_site_label_2
_geom_bond_distance
_geom_bond_site_symmetry_2
F1 Mn1 1.884(7) .
F1 Mn2 2.253(8) 1_565
F1 Cs1 3.205(7) 2_655
F1 Cs2 3.279(8) 2_655
F2 Mn1 1.869(8) .
F2 Cs2 3.185(8) 2_655
F2 Cs1 3.311(8) 2_656
O1 P1 1.534(9) .
O1 Mn1 1.898(9) 2_646
O1 Cs1 3.137(9) 2_646
O1 Cs2 3.440(8) 2_645
F3 Mn2 1.870(7) .
F3 Cs2 3.205(7) 1_545
F3 Cs1 3.340(8) 2_545
O2 P2 1.536(9) .
O2 Mn1 1.883(9) .
O2 Cs1 3.069(9) .
O2 Cs2 3.278(9) .
O3 P1 1.518(9) .
O3 Mn2 1.900(9) .
O3 Cs1 3.027(8) .
O3 Cs2 3.316(9) 2_645
O4 P2 1.498(9) .
O4 Mn2 2.143(9) 2
O4 Cs1 3.092(8) 2
O4 Cs2 3.238(9) .
O5 P2 1.541(10) .
O5 Mn2 1.918(9) 1_565
O5 Cs1 3.330(8) 2
O5 Cs2 3.667(9) 2
O6 P1 1.511(10) .
O6 Mn1 2.115(9) 1_545
O6 Cs1 3.207(8) 2_646
O6 Cs2 3.645(9) 1_546
F4 P1 1.573(9) .
F4 Cs2 3.221(8) 2_545
F5 P2 1.573(10) .
F5 Cs2 3.138(9) 1_556
Cs1 O4 3.092(8) 2_545
Cs1 O1 3.137(9) 2_656
Cs1 F1 3.205(7) 2_645
Cs1 O6 3.207(8) 2_656
Cs1 F2 3.311(8) 2_646
Cs1 O5 3.330(8) 2_545
Cs1 F3 3.340(8) 2
Cs1 F6 3.505(8) .
Cs1 P1 3.780(3) 2_656
Cs1 P2 3.794(3) 2_545
Cs2 F5 3.138(9) 1_554
Cs2 F2 3.185(8) 2_645
Cs2 F3 3.205(7) 1_565
Cs2 F4 3.221(8) 2
Cs2 F1 3.279(8) 2_645
Cs2 O3 3.316(9) 2_655
Cs2 O1 3.440(8) 2_655
Cs2 F6 3.507(7) 2_655
Cs2 O6 3.645(9) 1_564
Cs2 O5 3.667(10) 2_545
Mn1 O1 1.898(9) 2_656
Mn1 O6 2.115(9) 1_565
Mn1 F6 2.195(8) 2_655
Mn1 Cs2 4.186(3) 2_655
Mn1 Cs1 4.207(3) 2_656
Mn1 Cs1 4.453(3) 2_655
Mn2 F6 1.854(8) .
Mn2 O5 1.918(9) 1_545
Mn2 O4 2.143(9) 2_545
Mn2 F1 2.253(8) 1_545
Mn2 Cs1 4.166(3) 2_545
Mn2 Cs2 4.236(3) 2_645
Mn2 Cs2 4.479(3) 2_545
P1 Cs1 3.780(3) 2_646
P1 Cs2 3.792(4) 2_645
P2 Cs1 3.794(3) 2
F6 Mn1 2.195(8) 2_645
F6 Cs2 3.507(7) 2_645
